data_7242285
loop_
_publ_author_name
'Schindler, Kevin'
'Crochet, Aur\'elien'
'Zobi, Fabio'

_publ_section_title
;
 Aerobically stable and substitutionally labile \a-diimine rhenium
 dicarbonyl complexes
;
_journal_issue 13
_journal_name_full 'RSC Advances'
_journal_page_first 7511
_journal_page_last 7520
_journal_paper_doi 10.1039/D1RA00514F
_journal_volume 11
_journal_year 2021
_chemical_formula_moiety 'C24 H30 Br N4 O2 Re, 1[C5H12]'
_chemical_formula_sum 'C29 H42 Br N4 O2 Re'
_chemical_formula_weight 744.77
_space_group_crystal_system orthorhombic
_space_group_IT_number 62
_space_group_name_Hall '-P 2ac 2n'
_space_group_name_H-M_alt 'P n m a'
_atom_sites_solution_hydrogens geom
_atom_sites_solution_primary dual
_audit_creation_date 2020-10-30
_audit_creation_method
;
Olex2 1.3
(compiled 2020.07.31 svn.rc2a77460 for OlexSys, GUI svn.r6145)
;
_audit_update_record
;
2021-01-18 deposited with the CCDC.	2021-02-05 downloaded from the CCDC.
;
_cell_angle_alpha 90
_cell_angle_beta 90
_cell_angle_gamma 90
_cell_formula_units_Z 4
_cell_length_a 15.1687(3)
_cell_length_b 17.1375(3)
_cell_length_c 12.0964(2)
_cell_measurement_reflns_used 80065
_cell_measurement_temperature 200(2)
_cell_measurement_theta_max 68.47
_cell_measurement_theta_min 3.65
_cell_volume 3144.50(10)
_computing_molecular_graphics 'Olex2 1.3 (Dolomanov et al., 2009)'
_computing_publication_material 'Olex2 1.3 (Dolomanov et al., 2009)'
_computing_structure_refinement 'SHELXL 2017/1 (Sheldrick, 2015)'
_computing_structure_solution 'SHELXT 2014/5 (Sheldrick, 2014)'
_diffrn_ambient_temperature 200(2)
_diffrn_detector Pilatus300K
_diffrn_detector_area_resol_mean 5.81
_diffrn_detector_type 'Dectris Pilatus 300K'
_diffrn_measured_fraction_theta_full 0.962
_diffrn_measured_fraction_theta_max 0.962
_diffrn_measurement_device 'Eulerian 4-circle diffractometer'
_diffrn_measurement_device_type 'STOE STADIVARI'
_diffrn_measurement_method 'rotation method, \w scans'
_diffrn_radiation_collimation '1.2 mm, 0.6 diameter'
_diffrn_radiation_monochromator 'Graded multilayer mirror'
_diffrn_radiation_probe x-ray
_diffrn_radiation_type 'Cu K\a'
_diffrn_radiation_wavelength 1.54186
_diffrn_reflns_av_R_equivalents 0.0217
_diffrn_reflns_av_unetI/netI 0.0095
_diffrn_reflns_Laue_measured_fraction_full 0.962
_diffrn_reflns_Laue_measured_fraction_max 0.962
_diffrn_reflns_limit_h_max 17
_diffrn_reflns_limit_h_min -17
_diffrn_reflns_limit_k_max 19
_diffrn_reflns_limit_k_min -12
_diffrn_reflns_limit_l_max 13
_diffrn_reflns_limit_l_min -14
_diffrn_reflns_number 38203
_diffrn_reflns_point_group_measured_fraction_full 0.962
_diffrn_reflns_point_group_measured_fraction_max 0.962
_diffrn_reflns_theta_full 67.651
_diffrn_reflns_theta_max 67.651
_diffrn_reflns_theta_min 5.342
_diffrn_source 'Primux 100 micro'
_exptl_absorpt_coefficient_mu 9.278
_exptl_absorpt_correction_T_max 0.1519
_exptl_absorpt_correction_T_min 0.0521
_exptl_absorpt_correction_type multi-scan
_exptl_absorpt_process_details
;
STOE X-Red32, absorption correction by Gaussian integration, analogous to
P. Coppens, "The Evaluation of Absorption and Extinction in Single-Crystal
Structure Analysis", published in: F. R. Ahmed (Editor), "Crystallographic
Computing", Munksgaard, Copenhagen (1970), 255 - 270. Afterwards scaling of
reflection intensities was performed within STOE LANA. J. Koziskova, F. Hahn,
J. Richter, J. Kozisek, Acta Chimica Slovaca, vol. 9, no. 2, 2016, pp. 136-140.
;
_exptl_crystal_colour 'dark red'
_exptl_crystal_colour_modifier dark
_exptl_crystal_colour_primary red
_exptl_crystal_density_diffrn 1.573
_exptl_crystal_description 'rect. Prism'
_exptl_crystal_F_000 1480
_exptl_crystal_recrystallization_method 'layering DCM and pentane'
_exptl_crystal_size_max 0.2
_exptl_crystal_size_mid 0.12
_exptl_crystal_size_min 0.06
_refine_diff_density_max 0.747
_refine_diff_density_min -1.013
_refine_diff_density_rms 0.082
_refine_ls_extinction_method none
_refine_ls_goodness_of_fit_ref 1.116
_refine_ls_hydrogen_treatment constr
_refine_ls_matrix_type full
_refine_ls_number_parameters 177
_refine_ls_number_reflns 2838
_refine_ls_number_restraints 18
_refine_ls_restrained_S_all 1.112
_refine_ls_R_factor_all 0.0237
_refine_ls_R_factor_gt 0.0234
_refine_ls_shift/su_max 0.001
_refine_ls_shift/su_mean 0.000
_refine_ls_structure_factor_coef Fsqd
_refine_ls_weighting_details 'w=1/[\s^2^(Fo^2^)+(0.0331P)^2^+3.8512P] where P=(Fo^2^+2Fc^2^)/3'
_refine_ls_weighting_scheme calc
_refine_ls_wR_factor_gt 0.0614
_refine_ls_wR_factor_ref 0.0615
_reflns_Friedel_coverage 0.000
_reflns_number_gt 2806
_reflns_number_total 2838
_reflns_threshold_expression 'I > 2\s(I)'
_cod_data_source_file d1ra00514f2.cif
_cod_data_source_block ks113-1_e
_cod_database_code 7242285
_shelx_shelxl_version_number 2017/1
_shelx_space_group_comment
;
The symmetry employed for this shelxl refinement is uniquely defined
by the following loop, which should always be used as a source of
symmetry information in preference to the above space-group names.
They are only intended as comments.
;
_shelx_estimated_absorpt_t_max 0.606
_shelx_estimated_absorpt_t_min 0.258
_olex2_refinement_description
;
1. Fixed Uiso
 At 1.2 times of:
  All C(H) groups
 At 1.5 times of:
  All C(H,H,H) groups
2. Uiso/Uaniso restraints and constraints
All non-hydrogen atoms have similar U: within 1A with sigma of 0.04 and sigma
for terminal atoms of 0.08 within 1A
Uanis(C8A) = Uanis(C7) = Uanis(C7A) = Uanis(C9) = Uanis(C9A) = Uanis(C8)
3. Others
 Sof(C7A)=Sof(H7AA)=Sof(H7AB)=Sof(H7AC)=Sof(C8A)=Sof(H8AA)=Sof(H8AB)=Sof(H8AC)=
 Sof(C9A)=Sof(H9AA)=Sof(H9AB)=Sof(H9AC)=1-FVAR(1)
 Sof(C7)=Sof(H7A)=Sof(H7B)=Sof(H7C)=Sof(C8)=Sof(H8A)=Sof(H8B)=Sof(H8C)=Sof(C9)=
 Sof(H9A)=Sof(H9B)=Sof(H9C)=FVAR(1)
 Fixed Sof: Br1(0.5) O2(0.5) H13A(0.5) H13B(0.5) H13C(0.5) C15(0.5)
4.a Aromatic/amide H refined with riding coordinates:
 C1(H1), C2(H2), C4(H4), C10(H10), C11(H11), C12(H12)
4.b Idealised Me refined as rotating group:
 C7(H7A,H7B,H7C), C7A(H7AA,H7AB,H7AC), C8(H8A,H8B,H8C), C8A(H8AA,H8AB,H8AC),
 C9(H9A,H9B,H9C), C9A(H9AA,H9AB,H9AC), C13(H13A,H13B,H13C)
;
_smtbx_masks_void_probe_radius 1.2
_smtbx_masks_void_truncation_radius 1.2
_olex2_exptl_crystal_mounting_method 'mounted on loop with oil'
_olex2_submission_special_instructions 'No special instructions were received'

loop_
_space_group_symop_operation_xyz
'x, y, z'
'-x+1/2, -y, z+1/2'
'-x, y+1/2, -z'
'x+1/2, -y+1/2, -z+1/2'
'-x, -y, -z'
'x-1/2, y, -z-1/2'
'x, -y-1/2, z'
'-x-1/2, y-1/2, z-1/2'

loop_
_atom_site_label
_atom_site_type_symbol
_atom_site_fract_x
_atom_site_fract_y
_atom_site_fract_z
_atom_site_U_iso_or_equiv
_atom_site_adp_type
_atom_site_occupancy
_atom_site_site_symmetry_order
_atom_site_calc_flag
_atom_site_refinement_flags_posn
_atom_site_refinement_flags_adp
_atom_site_refinement_flags_occupancy
_atom_site_disorder_assembly
_atom_site_disorder_group
Re1 Re 0.46471(2) 0.250000 0.47958(2) 0.03072(9) Uani 1 2 d S T P . .
Br1 Br 0.52306(7) 0.36024(7) 0.35435(9) 0.0427(2) Uani 0.5 1 d . U P A 3
O1 O 0.6276(2) 0.250000 0.6247(3) 0.0590(9) Uani 1 2 d S T P . .
O2 O 0.5558(5) 0.3812(5) 0.3470(8) 0.076(3) Uani 0.5 1 d . U P A 4
N1 N 0.39133(15) 0.32584(13) 0.58524(19) 0.0343(5) Uani 1 1 d . . . . .
N2 N 0.3464(2) 0.250000 0.3713(3) 0.0361(7) Uani 1 2 d S T P A .
N3 N 0.2678(2) 0.250000 0.2187(3) 0.0440(8) Uani 1 2 d S T P A .
C1 C 0.3993(2) 0.40393(17) 0.5871(3) 0.0413(7) Uani 1 1 d . . . . .
H1 H 0.441942 0.427538 0.540291 0.050 Uiso 1 1 calc R U . . .
C2 C 0.3493(2) 0.45097(18) 0.6530(3) 0.0476(8) Uani 1 1 d . . . . .
H2 H 0.358425 0.505799 0.652026 0.057 Uiso 1 1 calc R U . . .
C3 C 0.2846(2) 0.41917(19) 0.7218(3) 0.0495(8) Uani 1 1 d . . . . .
C4 C 0.2775(2) 0.33859(18) 0.7220(3) 0.0445(7) Uani 1 1 d . . . . .
H4 H 0.235241 0.314115 0.768484 0.053 Uiso 1 1 calc R U . . .
C5 C 0.33165(19) 0.29296(17) 0.6549(2) 0.0368(6) Uani 1 1 d . . . . .
C6 C 0.2284(3) 0.4726(2) 0.7940(4) 0.0765(13) Uani 1 1 d . . . . .
C7 C 0.1888(7) 0.5356(5) 0.7228(8) 0.0977(17) Uani 0.644(5) 1 d . U P B 1
H7A H 0.236073 0.566854 0.689767 0.147 Uiso 0.644(5) 1 calc R U P B 1
H7B H 0.151212 0.569306 0.768296 0.147 Uiso 0.644(5) 1 calc R U P B 1
H7C H 0.153373 0.511765 0.664133 0.147 Uiso 0.644(5) 1 calc R U P B 1
C7A C 0.1183(10) 0.4485(8) 0.7496(14) 0.0977(17) Uani 0.356(5) 1 d . . P B 2
H7AA H 0.111994 0.460337 0.670722 0.147 Uiso 0.356(5) 1 calc R U P B 2
H7AB H 0.075583 0.479284 0.791956 0.147 Uiso 0.356(5) 1 calc R U P B 2
H7AC H 0.107437 0.392819 0.761938 0.147 Uiso 0.356(5) 1 calc R U P B 2
C8 C 0.2957(6) 0.5176(5) 0.8775(8) 0.0977(17) Uani 0.644(5) 1 d . . P B 1
H8A H 0.327477 0.479223 0.922339 0.147 Uiso 0.644(5) 1 calc R U P B 1
H8B H 0.262099 0.552470 0.925952 0.147 Uiso 0.644(5) 1 calc R U P B 1
H8C H 0.337979 0.548258 0.834228 0.147 Uiso 0.644(5) 1 calc R U P B 1
C8A C 0.2323(12) 0.5531(9) 0.7760(15) 0.0977(17) Uani 0.356(5) 1 d . U P B 2
H8AA H 0.287769 0.573608 0.805687 0.147 Uiso 0.356(5) 1 calc R U P B 2
H8AB H 0.182580 0.578474 0.813186 0.147 Uiso 0.356(5) 1 calc R U P B 2
H8AC H 0.229321 0.563655 0.696452 0.147 Uiso 0.356(5) 1 calc R U P B 2
C9 C 0.1629(7) 0.4331(5) 0.8642(8) 0.0977(17) Uani 0.644(5) 1 d . . P B 1
H9A H 0.121149 0.404482 0.817467 0.147 Uiso 0.644(5) 1 calc R U P B 1
H9B H 0.130964 0.471934 0.908127 0.147 Uiso 0.644(5) 1 calc R U P B 1
H9C H 0.192941 0.396468 0.913743 0.147 Uiso 0.644(5) 1 calc R U P B 1
C9A C 0.2259(13) 0.4412(9) 0.9067(15) 0.0977(17) Uani 0.356(5) 1 d . . P B 2
H9AA H 0.215785 0.384707 0.903792 0.147 Uiso 0.356(5) 1 calc R U P B 2
H9AB H 0.177967 0.466094 0.948049 0.147 Uiso 0.356(5) 1 calc R U P B 2
H9AC H 0.282139 0.451647 0.943608 0.147 Uiso 0.356(5) 1 calc R U P B 2
C10 C 0.3494(3) 0.250000 0.2632(4) 0.0458(10) Uani 1 2 d S T P . .
H10 H 0.402400 0.250000 0.221375 0.055 Uiso 1 2 calc R U P A .
C11 C 0.2585(3) 0.250000 0.3972(4) 0.0515(11) Uani 1 2 d S T P . .
H11 H 0.235098 0.250000 0.470006 0.062 Uiso 1 2 calc R U P A .
C12 C 0.2103(3) 0.250000 0.3036(4) 0.0537(12) Uani 1 2 d S T P A .
H12 H 0.147837 0.250000 0.298430 0.064 Uiso 1 2 calc R U P . .
C13 C 0.2456(4) 0.250000 0.1026(4) 0.0646(15) Uani 1 2 d S T P . .
H13A H 0.192300 0.281214 0.090836 0.097 Uiso 0.5 1 calc R U P A -1
H13B H 0.235044 0.196323 0.077976 0.097 Uiso 0.5 1 calc R U P A -1
H13C H 0.294439 0.272463 0.060105 0.097 Uiso 0.5 1 calc R U P A -1
C14 C 0.5654(3) 0.250000 0.5706(4) 0.0408(9) Uani 1 2 d S T P A .
C15 C 0.5193(5) 0.3294(6) 0.3980(8) 0.0430(18) Uani 0.5 1 d . U P A 4

loop_
_atom_site_aniso_label
_atom_site_aniso_U_11
_atom_site_aniso_U_22
_atom_site_aniso_U_33
_atom_site_aniso_U_23
_atom_site_aniso_U_13
_atom_site_aniso_U_12
Re1 0.02798(12) 0.03081(12) 0.03337(13) 0.000 0.00068(6) 0.000
Br1 0.0380(5) 0.0424(6) 0.0476(5) 0.0063(4) 0.0043(4) -0.0013(4)
O1 0.055(2) 0.054(2) 0.068(2) 0.000 -0.0264(19) 0.000
O2 0.065(5) 0.070(5) 0.093(5) 0.015(4) 0.011(4) -0.025(4)
N1 0.0357(12) 0.0299(13) 0.0373(12) 0.0001(9) 0.0028(10) 0.0006(9)
N2 0.0322(17) 0.0351(18) 0.0409(19) 0.000 -0.0034(14) 0.000
N3 0.0390(19) 0.048(2) 0.045(2) 0.000 -0.0127(17) 0.000
C1 0.0471(17) 0.0333(16) 0.0436(16) 0.0020(12) 0.0039(13) -0.0035(12)
C2 0.060(2) 0.0301(15) 0.0526(18) 0.0004(13) 0.0114(16) -0.0009(14)
C3 0.063(2) 0.0354(17) 0.0501(18) -0.0005(14) 0.0141(16) 0.0020(14)
C4 0.0516(18) 0.0340(15) 0.0479(16) -0.0005(13) 0.0165(14) 0.0007(13)
C5 0.0387(15) 0.0340(15) 0.0376(14) 0.0015(12) 0.0035(12) -0.0004(12)
C6 0.105(3) 0.0373(19) 0.087(3) -0.0049(19) 0.049(3) 0.009(2)
C7 0.118(4) 0.066(2) 0.110(4) -0.021(2) 0.055(3) 0.012(3)
C7A 0.118(4) 0.066(2) 0.110(4) -0.021(2) 0.055(3) 0.012(3)
C8 0.118(4) 0.066(2) 0.110(4) -0.021(2) 0.055(3) 0.012(3)
C8A 0.118(4) 0.066(2) 0.110(4) -0.021(2) 0.055(3) 0.012(3)
C9 0.118(4) 0.066(2) 0.110(4) -0.021(2) 0.055(3) 0.012(3)
C9A 0.118(4) 0.066(2) 0.110(4) -0.021(2) 0.055(3) 0.012(3)
C10 0.038(2) 0.055(3) 0.045(2) 0.000 -0.0015(19) 0.000
C11 0.036(2) 0.070(3) 0.048(3) 0.000 -0.001(2) 0.000
C12 0.034(2) 0.069(3) 0.059(3) 0.000 -0.008(2) 0.000
C13 0.060(3) 0.088(4) 0.046(3) 0.000 -0.015(2) 0.000
C14 0.041(2) 0.030(2) 0.052(3) 0.000 0.000(2) 0.000
C15 0.047(4) 0.043(5) 0.038(4) 0.008(3) 0.004(3) 0.001(3)

loop_
_atom_type_symbol
_atom_type_description
_atom_type_scat_dispersion_real
_atom_type_scat_dispersion_imag
_atom_type_scat_source
Br Br -0.6763 1.2805 'International Tables Vol C Tables 4.2.6.8 and 6.1.1.4'
C C 0.0181 0.0091 'International Tables Vol C Tables 4.2.6.8 and 6.1.1.4'
H H 0.0000 0.0000 'International Tables Vol C Tables 4.2.6.8 and 6.1.1.4'
N N 0.0311 0.0180 'International Tables Vol C Tables 4.2.6.8 and 6.1.1.4'
O O 0.0492 0.0322 'International Tables Vol C Tables 4.2.6.8 and 6.1.1.4'
Re Re -5.2083 5.8923 'International Tables Vol C Tables 4.2.6.8 and 6.1.1.4'

loop_
_geom_angle_atom_site_label_1
_geom_angle_atom_site_label_2
_geom_angle_atom_site_label_3
_geom_angle
_geom_angle_site_symmetry_1
_geom_angle_site_symmetry_3
_geom_angle_publ_flag
Br1 Re1 Br1 94.24(4) 7_565 . ?
N1 Re1 Br1 94.85(6) 7_565 7_565 ?
N1 Re1 Br1 94.85(6) . . ?
N1 Re1 Br1 167.53(6) . 7_565 ?
N1 Re1 Br1 167.53(6) 7_565 . ?
N1 Re1 N1 74.97(12) . 7_565 ?
N1 Re1 N2 86.08(10) . . ?
N1 Re1 N2 86.08(10) 7_565 . ?
N2 Re1 Br1 86.04(6) . . ?
N2 Re1 Br1 86.04(6) . 7_565 ?
C14 Re1 Br1 93.72(10) . 7_565 ?
C14 Re1 Br1 93.72(10) . . ?
C14 Re1 N1 94.19(13) . . ?
C14 Re1 N1 94.19(13) . 7_565 ?
C14 Re1 N2 179.65(16) . . ?
C15 Re1 N1 170.9(2) 7_565 . ?
C15 Re1 N1 95.9(2) . . ?
C15 Re1 N2 92.7(3) . . ?
C15 Re1 N2 92.7(3) 7_565 . ?
C15 Re1 C14 87.1(3) . . ?
C15 Re1 C14 87.1(3) 7_565 . ?
C15 Re1 C15 93.2(5) 7_565 . ?
C1 N1 Re1 124.7(2) . . ?
C1 N1 C5 117.6(3) . . ?
C5 N1 Re1 117.76(18) . . ?
C10 N2 Re1 124.1(3) . . ?
C10 N2 C11 105.3(4) . . ?
C11 N2 Re1 130.7(3) . . ?
C10 N3 C13 127.0(4) . . ?
C12 N3 C10 106.8(4) . . ?
C12 N3 C13 126.2(4) . . ?
N1 C1 H1 118.4 . . ?
N1 C1 C2 123.2(3) . . ?
C2 C1 H1 118.4 . . ?
C1 C2 H2 119.7 . . ?
C1 C2 C3 120.5(3) . . ?
C3 C2 H2 119.7 . . ?
C2 C3 C6 120.0(3) . . ?
C4 C3 C2 116.4(3) . . ?
C4 C3 C6 123.6(3) . . ?
C3 C4 H4 119.6 . . ?
C3 C4 C5 120.8(3) . . ?
C5 C4 H4 119.6 . . ?
N1 C5 C4 121.4(3) . . ?
N1 C5 C5 114.50(16) . 7_565 ?
C4 C5 C5 124.10(18) . 7_565 ?
C3 C6 C7A 102.1(5) . . ?
C3 C6 C8 106.7(4) . . ?
C7 C6 C3 109.0(4) . . ?
C7 C6 C8 105.3(6) . . ?
C8A C6 C3 118.6(7) . . ?
C8A C6 C7A 102.7(11) . . ?
C8A C6 C9A 120.6(10) . . ?
C9 C6 C3 115.5(4) . . ?
C9 C6 C7 113.0(6) . . ?
C9 C6 C8 106.5(6) . . ?
C9A C6 C3 109.0(6) . . ?
C9A C6 C7A 99.7(10) . . ?
C6 C7 H7A 109.5 . . ?
C6 C7 H7B 109.5 . . ?
C6 C7 H7C 109.5 . . ?
H7A C7 H7B 109.5 . . ?
H7A C7 H7C 109.5 . . ?
H7B C7 H7C 109.5 . . ?
C6 C7A H7AA 109.5 . . ?
C6 C7A H7AB 109.5 . . ?
C6 C7A H7AC 109.5 . . ?
H7AA C7A H7AB 109.5 . . ?
H7AA C7A H7AC 109.5 . . ?
H7AB C7A H7AC 109.5 . . ?
C6 C8 H8A 109.5 . . ?
C6 C8 H8B 109.5 . . ?
C6 C8 H8C 109.5 . . ?
H8A C8 H8B 109.5 . . ?
H8A C8 H8C 109.5 . . ?
H8B C8 H8C 109.5 . . ?
C6 C8A H8AA 109.5 . . ?
C6 C8A H8AB 109.5 . . ?
C6 C8A H8AC 109.5 . . ?
H8AA C8A H8AB 109.5 . . ?
H8AA C8A H8AC 109.5 . . ?
H8AB C8A H8AC 109.5 . . ?
C6 C9 H9A 109.5 . . ?
C6 C9 H9B 109.5 . . ?
C6 C9 H9C 109.5 . . ?
H9A C9 H9B 109.5 . . ?
H9A C9 H9C 109.5 . . ?
H9B C9 H9C 109.5 . . ?
C6 C9A H9AA 109.5 . . ?
C6 C9A H9AB 109.5 . . ?
C6 C9A H9AC 109.5 . . ?
H9AA C9A H9AB 109.5 . . ?
H9AA C9A H9AC 109.5 . . ?
H9AB C9A H9AC 109.5 . . ?
N2 C10 N3 111.5(4) . . ?
N2 C10 H10 124.2 . . ?
N3 C10 H10 124.2 . . ?
N2 C11 H11 125.2 . . ?
C12 C11 N2 109.6(4) . . ?
C12 C11 H11 125.2 . . ?
N3 C12 C11 106.8(4) . . ?
N3 C12 H12 126.6 . . ?
C11 C12 H12 126.6 . . ?
N3 C13 H13A 109.5 . . ?
N3 C13 H13B 109.5 . . ?
N3 C13 H13C 109.5 . . ?
H13A C13 H13B 109.5 . . ?
H13A C13 H13C 109.5 . . ?
H13B C13 H13C 109.5 . . ?
O1 C14 Re1 179.0(4) . . ?
O2 C15 Re1 178.6(8) . . ?

loop_
_geom_bond_atom_site_label_1
_geom_bond_atom_site_label_2
_geom_bond_distance
_geom_bond_site_symmetry_2
_geom_bond_publ_flag
Re1 Br1 2.5782(14) 7_565 ?
Re1 Br1 2.5783(14) . ?
Re1 N1 2.136(2) . ?
Re1 N1 2.136(2) 7_565 ?
Re1 N2 2.222(3) . ?
Re1 C14 1.883(5) . ?
Re1 C15 1.874(11) . ?
Re1 C15 1.874(11) 7_565 ?
O1 C14 1.148(6) . ?
O2 C15 1.214(11) . ?
N1 C1 1.344(4) . ?
N1 C5 1.359(4) . ?
N2 C10 1.308(6) . ?
N2 C11 1.369(6) . ?
N3 C10 1.350(6) . ?
N3 C12 1.347(7) . ?
N3 C13 1.444(6) . ?
C1 H1 0.9500 . ?
C1 C2 1.364(4) . ?
C2 H2 0.9500 . ?
C2 C3 1.397(5) . ?
C3 C4 1.385(5) . ?
C3 C6 1.526(5) . ?
C4 H4 0.9500 . ?
C4 C5 1.395(4) . ?
C5 C5 1.472(6) 7_565 ?
C6 C7 1.506(11) . ?
C6 C7A 1.802(18) . ?
C6 C8 1.630(11) . ?
C6 C8A 1.398(17) . ?
C6 C9 1.472(9) . ?
C6 C9A 1.466(18) . ?
C7 H7A 0.9800 . ?
C7 H7B 0.9800 . ?
C7 H7C 0.9800 . ?
C7A H7AA 0.9800 . ?
C7A H7AB 0.9800 . ?
C7A H7AC 0.9800 . ?
C8 H8A 0.9800 . ?
C8 H8B 0.9800 . ?
C8 H8C 0.9800 . ?
C8A H8AA 0.9800 . ?
C8A H8AB 0.9800 . ?
C8A H8AC 0.9800 . ?
C9 H9A 0.9800 . ?
C9 H9B 0.9800 . ?
C9 H9C 0.9800 . ?
C9A H9AA 0.9800 . ?
C9A H9AB 0.9800 . ?
C9A H9AC 0.9800 . ?
C10 H10 0.9500 . ?
C11 H11 0.9500 . ?
C11 C12 1.348(7) . ?
C12 H12 0.9500 . ?
C13 H13A 0.9800 . ?
C13 H13B 0.9800 . ?
C13 H13C 0.9800 . ?

loop_
_geom_torsion_atom_site_label_1
_geom_torsion_atom_site_label_2
_geom_torsion_atom_site_label_3
_geom_torsion_atom_site_label_4
_geom_torsion
_geom_torsion_site_symmetry_1
_geom_torsion_site_symmetry_2
_geom_torsion_site_symmetry_3
_geom_torsion_site_symmetry_4
_geom_torsion_publ_flag
Re1 N1 C1 C2 177.7(2) . . . . ?
Re1 N1 C5 C4 -176.3(2) . . . . ?
Re1 N1 C5 C5 5.4(2) . . . 7_565 ?
Re1 N2 C10 N3 180.000(0) . . . . ?
Re1 N2 C11 C12 180.000(0) . . . . ?
N1 C1 C2 C3 -1.2(5) . . . . ?
N2 C11 C12 N3 0.000(0) . . . . ?
C1 N1 C5 C4 3.1(4) . . . . ?
C1 N1 C5 C5 -175.2(2) . . . 7_565 ?
C1 C2 C3 C4 2.5(5) . . . . ?
C1 C2 C3 C6 -179.3(4) . . . . ?
C2 C3 C4 C5 -1.1(5) . . . . ?
C2 C3 C6 C7 52.0(7) . . . . ?
C2 C3 C6 C7A 122.6(7) . . . . ?
C2 C3 C6 C8 -61.2(6) . . . . ?
C2 C3 C6 C8A 10.8(13) . . . . ?
C2 C3 C6 C9 -179.4(6) . . . . ?
C2 C3 C6 C9A -132.5(9) . . . . ?
C3 C4 C5 N1 -1.7(5) . . . . ?
C3 C4 C5 C5 176.4(2) . . . 7_565 ?
C4 C3 C6 C7 -129.9(6) . . . . ?
C4 C3 C6 C7A -59.3(7) . . . . ?
C4 C3 C6 C8 116.9(5) . . . . ?
C4 C3 C6 C8A -171.1(11) . . . . ?
C4 C3 C6 C9 -1.3(9) . . . . ?
C4 C3 C6 C9A 45.6(10) . . . . ?
C5 N1 C1 C2 -1.7(5) . . . . ?
C6 C3 C4 C5 -179.3(4) . . . . ?
C10 N2 C11 C12 0.000(0) . . . . ?
C10 N3 C12 C11 0.000(0) . . . . ?
C11 N2 C10 N3 0.000(0) . . . . ?
C12 N3 C10 N2 0.000(0) . . . . ?
C13 N3 C10 N2 180.000(0) . . . . ?
C13 N3 C12 C11 180.000(0) . . . . ?

loop_
_smtbx_masks_void_nr
_smtbx_masks_void_average_x
_smtbx_masks_void_average_y
_smtbx_masks_void_average_z
_smtbx_masks_void_volume
_smtbx_masks_void_count_electrons
_smtbx_masks_void_content
1 0.000 -0.968 0.500 386.3 112.2 '2 C5H12'
2 0.500 -0.493 0.000 386.3 112.2 '2 C5H12'
